data_7238007
loop_
_publ_author_name
'Pandidurai, Jayabalan'
'Jayakumar, Jayachandran'
'Senthilkumar, Natarajan'
'Cheng, Chien-Hong'

_publ_section_title
;
 Effects of intramolecular hydrogen bonding on the conformation and
 luminescence properties of dibenzoylpyridine-based thermally activated
 delayed fluorescence materials
;
_journal_issue 42
_journal_name_full 'Journal of Materials Chemistry C'
_journal_page_first 13104
_journal_paper_doi 10.1039/C9TC04536H
_journal_volume 7
_journal_year 2019
_chemical_formula_sum 'C43 H27 N3 O4'
_chemical_formula_weight 649.67
_space_group_crystal_system triclinic
_space_group_IT_number 2
_space_group_name_Hall '-P 1'
_space_group_name_H-M_alt 'P -1'
_atom_sites_solution_hydrogens geom
_audit_creation_method SHELXL-2014/6
_audit_update_record
;
2019-03-31 deposited with the CCDC.	2019-09-30 downloaded from the CCDC.
;
_cell_angle_alpha 111.73(4)
_cell_angle_beta 94.96(5)
_cell_angle_gamma 92.64(4)
_cell_formula_units_Z 2
_cell_length_a 11.35(2)
_cell_length_b 11.79(2)
_cell_length_c 12.45(2)
_cell_measurement_reflns_used 2182
_cell_measurement_temperature 100(2)
_cell_measurement_theta_max 25.7408
_cell_measurement_theta_min 2.6938
_cell_volume 1536(5)
_computing_cell_refinement 'SAINT V8.34A (Bruker AXS Inc., 2013)'
_computing_data_collection 'Bruker APEX2'
_computing_data_reduction 'SAINT V8.34A (Bruker AXS Inc., 2013)'
_computing_molecular_graphics 'Bruker SHELXTL'
_computing_publication_material 'Bruker SHELXTL'
_computing_structure_refinement 'SHELXL-2014/6 (Sheldrick, 2014)'
_diffrn_ambient_temperature 100(2)
_diffrn_detector_area_resol_mean 8.3333
_diffrn_measured_fraction_theta_full 0.999
_diffrn_measured_fraction_theta_max 0.967
_diffrn_measurement_device_type 'Bruker APEX-II CCD'
_diffrn_measurement_method '\f and \w scans'
_diffrn_radiation_type MoK\a
_diffrn_radiation_wavelength 0.71073
_diffrn_reflns_av_R_equivalents 0.1177
_diffrn_reflns_av_unetI/netI 0.1445
_diffrn_reflns_Laue_measured_fraction_full 0.999
_diffrn_reflns_Laue_measured_fraction_max 0.967
_diffrn_reflns_limit_h_max 14
_diffrn_reflns_limit_h_min -13
_diffrn_reflns_limit_k_max 13
_diffrn_reflns_limit_k_min -14
_diffrn_reflns_limit_l_max 15
_diffrn_reflns_limit_l_min -10
_diffrn_reflns_number 21434
_diffrn_reflns_point_group_measured_fraction_full 0.999
_diffrn_reflns_point_group_measured_fraction_max 0.967
_diffrn_reflns_theta_full 25.242
_diffrn_reflns_theta_max 26.595
_diffrn_reflns_theta_min 1.772
_exptl_absorpt_coefficient_mu 0.091
_exptl_absorpt_correction_T_max 0.9485
_exptl_absorpt_correction_T_min 0.5056
_exptl_absorpt_correction_type multi-scan
_exptl_absorpt_process_details 'SADABS V2014/4 (Bruker AXS Inc.)'
_exptl_crystal_colour red
_exptl_crystal_density_diffrn 1.404
_exptl_crystal_density_meas ?
_exptl_crystal_density_method 'not measured'
_exptl_crystal_description tabullar
_exptl_crystal_F_000 676
_exptl_crystal_size_max 0.22
_exptl_crystal_size_mid 0.15
_exptl_crystal_size_min 0.04
_refine_diff_density_max 0.443
_refine_diff_density_min -0.469
_refine_diff_density_rms 0.094
_refine_ls_extinction_method none
_refine_ls_goodness_of_fit_ref 0.969
_refine_ls_hydrogen_treatment constr
_refine_ls_matrix_type full
_refine_ls_number_parameters 451
_refine_ls_number_reflns 6215
_refine_ls_number_restraints 0
_refine_ls_restrained_S_all 0.969
_refine_ls_R_factor_all 0.1382
_refine_ls_R_factor_gt 0.0805
_refine_ls_shift/su_max 0.000
_refine_ls_shift/su_mean 0.000
_refine_ls_structure_factor_coef Fsqd
_refine_ls_weighting_details 'w=1/[\s^2^(Fo^2^)+(0.1056P)^2^] where P=(Fo^2^+2Fc^2^)/3'
_refine_ls_weighting_scheme calc
_refine_ls_wR_factor_gt 0.1931
_refine_ls_wR_factor_ref 0.2285
_reflns_Friedel_coverage 0.000
_reflns_number_gt 3397
_reflns_number_total 6215
_reflns_threshold_expression 'I > 2\s(I)'
_cod_data_source_file c9tc04536h2.cif
_cod_data_source_block mo_170906lt_0m
_cod_depositor_comments
;
The following automatic conversions were performed:

data item '_exptl_crystal_density_meas' value 'not measured' was
changed to '?' -- the value is perceived as not measured.

Automatic conversion script
Id: cif_fix_values 6909 2019-04-08 15:41:33Z antanas 
;
_cod_original_cell_volume 1537(5)
_cod_database_code 7238007
_shelx_space_group_comment
;
The symmetry employed for this shelxl refinement is uniquely defined
by the following loop, which should always be used as a source of
symmetry information in preference to the above space-group names.
They are only intended as comments.
;
_shelxl_version_number 2014/6

loop_
_space_group_symop_operation_xyz
'x, y, z'
'-x, -y, -z'

loop_
_atom_site_label
_atom_site_type_symbol
_atom_site_fract_x
_atom_site_fract_y
_atom_site_fract_z
_atom_site_U_iso_or_equiv
_atom_site_adp_type
_atom_site_occupancy
_atom_site_site_symmetry_order
_atom_site_calc_flag
_atom_site_refinement_flags_posn
_atom_site_refinement_flags_adp
O1 O 0.5828(2) 0.1242(2) 0.4216(2) 0.0342(6) Uani 1 1 d . .
O2 O 0.8792(2) -0.04997(19) 1.0546(2) 0.0305(6) Uani 1 1 d . .
O3 O 0.8930(2) 0.57132(19) 1.36419(19) 0.0346(7) Uani 1 1 d . .
O4 O 0.5611(2) 0.5979(2) 0.6696(2) 0.0400(7) Uani 1 1 d . .
N1 N 0.6631(3) 0.0788(2) 0.6227(2) 0.0289(7) Uani 1 1 d . .
N2 N 0.8860(2) 0.2684(2) 1.1612(2) 0.0262(7) Uani 1 1 d . .
N3 N 0.6941(3) 0.5885(2) 0.8706(2) 0.0320(7) Uani 1 1 d . .
C1 C 0.8288(3) -0.0588(3) 0.3156(3) 0.0333(9) Uani 1 1 d . .
H1 H 0.8652 -0.0899 0.2456 0.040 Uiso 1 1 calc R U
C2 C 0.8716(4) -0.0837(3) 0.4117(3) 0.0373(10) Uani 1 1 d . .
H6 H 0.9365 -0.1327 0.4072 0.045 Uiso 1 1 calc R U
C3 C 0.8188(3) -0.0365(3) 0.5155(3) 0.0356(9) Uani 1 1 d . .
H7 H 0.8492 -0.0520 0.5818 0.043 Uiso 1 1 calc R U
C4 C 0.7217(3) 0.0332(3) 0.5215(3) 0.0254(8) Uani 1 1 d . .
C5 C 0.7179(3) 0.0719(3) 0.7301(3) 0.0251(8) Uani 1 1 d . .
C6 C 0.6779(3) -0.0195(3) 0.7642(3) 0.0274(8) Uani 1 1 d . .
H8 H 0.6154 -0.0782 0.7180 0.033 Uiso 1 1 calc R U
C7 C 0.7300(3) -0.0256(3) 0.8679(3) 0.0266(8) Uani 1 1 d . .
H9 H 0.7040 -0.0905 0.8903 0.032 Uiso 1 1 calc R U
C8 C 0.8208(3) 0.0633(3) 0.9402(3) 0.0235(8) Uani 1 1 d . .
C9 C 0.8757(3) 0.0502(3) 1.0495(3) 0.0242(8) Uani 1 1 d . .
C10 C 0.9256(3) 0.1623(3) 1.1563(3) 0.0254(8) Uani 1 1 d . .
C11 C 0.9254(3) 0.3676(3) 1.2592(3) 0.0249(8) Uani 1 1 d . .
C12 C 0.8813(3) 0.4867(3) 1.2673(3) 0.0266(8) Uani 1 1 d . .
C13 C 0.8295(3) 0.5084(3) 1.1614(3) 0.0251(8) Uani 1 1 d . .
C14 C 0.8705(3) 0.6152(3) 1.1501(3) 0.0272(8) Uani 1 1 d . .
H18 H 0.9275 0.6710 1.2083 0.033 Uiso 1 1 calc R U
C15 C 0.8289(3) 0.6415(3) 1.0538(3) 0.0301(9) Uani 1 1 d . .
H19 H 0.8600 0.7132 1.0449 0.036 Uiso 1 1 calc R U
C16 C 0.7413(3) 0.5623(3) 0.9705(3) 0.0283(8) Uani 1 1 d . .
C17 C 0.6076(3) 0.6724(3) 0.8809(3) 0.0253(8) Uani 1 1 d . .
C18 C 0.5424(3) 0.6762(3) 0.7808(3) 0.0291(9) Uani 1 1 d . .
C19 C 0.4575(3) 0.7562(3) 0.7861(3) 0.0284(8) Uani 1 1 d . .
H13 H 0.4150 0.7559 0.7168 0.034 Uiso 1 1 calc R U
C20 C 0.4343(3) 0.8383(3) 0.8948(3) 0.0292(8) Uani 1 1 d . .
H2 H 0.3757 0.8946 0.9004 0.035 Uiso 1 1 calc R U
C21 C 0.3926(3) 0.3142(3) 0.6259(3) 0.0330(9) Uani 1 1 d . .
H3 H 0.3313 0.3664 0.6261 0.040 Uiso 1 1 calc R U
C22 C 0.4311(3) 0.2935(3) 0.7254(3) 0.0314(9) Uani 1 1 d . .
H28 H 0.3956 0.3328 0.7946 0.038 Uiso 1 1 calc R U
C23 C 0.5197(3) 0.2173(3) 0.7266(3) 0.0288(8) Uani 1 1 d . .
H27 H 0.5441 0.2051 0.7962 0.035 Uiso 1 1 calc R U
C24 C 0.5737(3) 0.1579(3) 0.6261(3) 0.0248(8) Uani 1 1 d . .
C25 C 0.7330(3) 0.0113(3) 0.3214(3) 0.0324(9) Uani 1 1 d . .
H5 H 0.7039 0.0280 0.2554 0.039 Uiso 1 1 calc R U
C26 C 0.6795(3) 0.0573(3) 0.4232(3) 0.0267(8) Uani 1 1 d . .
C27 C 0.5342(3) 0.1805(3) 0.5258(3) 0.0269(8) Uani 1 1 d . .
C28 C 0.4469(3) 0.2556(3) 0.5249(3) 0.0335(9) Uani 1 1 d . .
H4 H 0.4226 0.2684 0.4556 0.040 Uiso 1 1 calc R U
C29 C 0.8101(3) 0.1585(3) 0.7989(3) 0.0281(8) Uani 1 1 d . .
H26 H 0.8390 0.2202 0.7736 0.034 Uiso 1 1 calc R U
C30 C 0.8602(3) 0.1549(3) 0.9049(3) 0.0263(8) Uani 1 1 d . .
H25 H 0.9208 0.2154 0.9519 0.032 Uiso 1 1 calc R U
C31 C 0.7415(3) 0.4290(3) 1.0761(3) 0.0304(9) Uani 1 1 d . .
H21 H 0.7131 0.3549 1.0824 0.036 Uiso 1 1 calc R U
C32 C 0.6961(3) 0.4583(3) 0.9832(3) 0.0296(8) Uani 1 1 d . .
H20 H 0.6339 0.4066 0.9286 0.035 Uiso 1 1 calc R U
C33 C 0.7198(3) 0.5156(3) 0.7572(3) 0.0272(8) Uani 1 1 d . .
C34 C 0.6553(3) 0.5237(3) 0.6607(3) 0.0287(8) Uani 1 1 d . .
C35 C 0.4980(3) 0.8367(3) 0.9952(3) 0.0302(9) Uani 1 1 d . .
H12 H 0.4823 0.8926 1.0691 0.036 Uiso 1 1 calc R U
C36 C 0.5839(3) 0.7552(3) 0.9895(3) 0.0284(8) Uani 1 1 d . .
H11 H 0.6264 0.7556 1.0588 0.034 Uiso 1 1 calc R U
C37 C 0.6788(3) 0.4570(3) 0.5478(3) 0.0320(9) Uani 1 1 d . .
H14 H 0.6353 0.4664 0.4833 0.038 Uiso 1 1 calc R U
C38 C 0.7671(3) 0.3764(3) 0.5311(3) 0.0324(9) Uani 1 1 d . .
H15 H 0.7829 0.3284 0.4544 0.039 Uiso 1 1 calc R U
C39 C 0.8328(3) 0.3654(3) 0.6263(3) 0.0305(9) Uani 1 1 d . .
H17 H 0.8925 0.3095 0.6141 0.037 Uiso 1 1 calc R U
C40 C 0.8110(3) 0.4368(3) 0.7407(3) 0.0290(8) Uani 1 1 d . .
H16 H 0.8575 0.4315 0.8056 0.035 Uiso 1 1 calc R U
C41 C 1.0064(3) 0.3620(3) 1.3495(3) 0.0265(8) Uani 1 1 d . .
H22 H 1.0322 0.4342 1.4155 0.032 Uiso 1 1 calc R U
C42 C 1.0476(3) 0.2523(3) 1.3416(3) 0.0302(8) Uani 1 1 d . .
H23 H 1.1029 0.2464 1.4006 0.036 Uiso 1 1 calc R U
C43 C 1.0048(3) 0.1489(3) 1.2426(3) 0.0273(8) Uani 1 1 d . .
H24 H 1.0293 0.0705 1.2342 0.033 Uiso 1 1 calc R U

loop_
_atom_site_aniso_label
_atom_site_aniso_U_11
_atom_site_aniso_U_22
_atom_site_aniso_U_33
_atom_site_aniso_U_23
_atom_site_aniso_U_13
_atom_site_aniso_U_12
O1 0.0460(16) 0.0407(14) 0.0144(13) 0.0061(10) 0.0094(11) 0.0144(11)
O2 0.0467(16) 0.0242(12) 0.0198(13) 0.0066(10) 0.0058(11) 0.0055(10)
O3 0.0507(17) 0.0283(12) 0.0181(14) -0.0003(10) 0.0069(11) 0.0087(11)
O4 0.0630(19) 0.0372(14) 0.0146(14) 0.0019(10) 0.0033(12) 0.0229(12)
N1 0.0440(19) 0.0267(14) 0.0148(15) 0.0042(11) 0.0101(13) 0.0104(12)
N2 0.0387(18) 0.0236(14) 0.0133(15) 0.0023(11) 0.0075(12) 0.0020(12)
N3 0.052(2) 0.0266(14) 0.0164(16) 0.0044(12) 0.0073(14) 0.0154(13)
C1 0.052(3) 0.0276(18) 0.020(2) 0.0059(15) 0.0154(17) 0.0073(16)
C2 0.050(3) 0.0328(19) 0.025(2) 0.0024(16) 0.0145(18) 0.0120(17)
C3 0.054(3) 0.0355(19) 0.019(2) 0.0090(15) 0.0119(17) 0.0124(17)
C4 0.037(2) 0.0214(16) 0.0163(18) 0.0046(13) 0.0071(15) 0.0036(14)
C5 0.040(2) 0.0245(16) 0.0084(16) 0.0012(13) 0.0062(14) 0.0106(14)
C6 0.039(2) 0.0243(16) 0.0182(19) 0.0056(14) 0.0075(15) 0.0038(14)
C7 0.035(2) 0.0231(16) 0.0172(18) 0.0011(13) 0.0074(15) 0.0041(14)
C8 0.031(2) 0.0219(16) 0.0150(17) 0.0024(13) 0.0073(14) 0.0086(13)
C9 0.035(2) 0.0249(17) 0.0127(17) 0.0049(13) 0.0091(14) 0.0079(14)
C10 0.039(2) 0.0220(16) 0.0156(18) 0.0062(13) 0.0082(15) 0.0045(14)
C11 0.034(2) 0.0230(16) 0.0131(17) 0.0012(13) 0.0062(14) 0.0004(14)
C12 0.033(2) 0.0264(17) 0.0160(18) 0.0021(14) 0.0054(14) 0.0026(14)
C13 0.035(2) 0.0229(16) 0.0131(17) 0.0006(13) 0.0060(14) 0.0094(14)
C14 0.038(2) 0.0203(16) 0.0199(19) 0.0040(14) 0.0008(15) 0.0051(14)
C15 0.042(2) 0.0202(16) 0.027(2) 0.0060(14) 0.0118(16) 0.0048(14)
C16 0.046(2) 0.0238(17) 0.0151(18) 0.0057(13) 0.0074(15) 0.0130(15)
C17 0.040(2) 0.0191(15) 0.0160(18) 0.0048(13) 0.0042(15) 0.0036(14)
C18 0.044(2) 0.0240(17) 0.0138(18) 0.0005(13) 0.0059(15) 0.0021(15)
C19 0.037(2) 0.0280(17) 0.0184(19) 0.0075(14) 0.0008(15) 0.0038(14)
C20 0.034(2) 0.0278(17) 0.029(2) 0.0109(15) 0.0115(16) 0.0100(15)
C21 0.037(2) 0.0345(19) 0.026(2) 0.0070(15) 0.0057(16) 0.0132(15)
C22 0.040(2) 0.0305(18) 0.023(2) 0.0071(15) 0.0117(16) 0.0062(15)
C23 0.042(2) 0.0251(16) 0.0180(19) 0.0053(13) 0.0090(15) 0.0030(15)
C24 0.032(2) 0.0208(16) 0.0178(18) 0.0034(13) 0.0027(14) 0.0001(14)
C25 0.049(2) 0.0307(18) 0.0151(19) 0.0052(14) 0.0051(16) 0.0017(16)
C26 0.038(2) 0.0227(16) 0.0151(18) 0.0021(13) 0.0018(15) 0.0015(14)
C27 0.035(2) 0.0263(17) 0.0140(18) 0.0011(13) 0.0061(15) 0.0014(14)
C28 0.043(2) 0.040(2) 0.0165(19) 0.0086(15) 0.0041(16) 0.0072(16)
C29 0.047(2) 0.0223(16) 0.0147(18) 0.0054(13) 0.0091(15) 0.0060(15)
C30 0.039(2) 0.0230(16) 0.0134(17) 0.0019(13) 0.0054(15) 0.0036(14)
C31 0.045(2) 0.0187(16) 0.023(2) 0.0022(14) 0.0043(16) 0.0027(14)
C32 0.041(2) 0.0228(17) 0.021(2) 0.0042(14) -0.0005(16) 0.0040(14)
C33 0.041(2) 0.0200(16) 0.0171(18) 0.0027(13) 0.0044(15) 0.0038(14)
C34 0.042(2) 0.0233(17) 0.0181(19) 0.0044(14) 0.0025(16) 0.0063(15)
C35 0.043(2) 0.0257(17) 0.023(2) 0.0070(14) 0.0119(16) 0.0072(15)
C36 0.042(2) 0.0281(17) 0.0153(18) 0.0079(14) 0.0080(15) 0.0031(15)
C37 0.043(2) 0.0314(18) 0.0183(19) 0.0054(14) 0.0054(16) 0.0035(16)
C38 0.041(2) 0.0285(18) 0.024(2) 0.0037(15) 0.0089(17) 0.0030(15)
C39 0.039(2) 0.0235(16) 0.026(2) 0.0049(14) 0.0108(16) 0.0041(14)
C40 0.040(2) 0.0262(17) 0.0208(19) 0.0081(14) 0.0081(15) 0.0036(14)
C41 0.038(2) 0.0245(16) 0.0152(18) 0.0045(13) 0.0054(15) 0.0046(14)
C42 0.039(2) 0.0325(18) 0.0159(18) 0.0048(14) 0.0016(15) 0.0071(15)
C43 0.040(2) 0.0227(16) 0.0186(19) 0.0057(13) 0.0074(15) 0.0076(14)

loop_
_atom_type_symbol
_atom_type_description
_atom_type_scat_dispersion_real
_atom_type_scat_dispersion_imag
_atom_type_scat_source
C C 0.0033 0.0016 'International Tables Vol C Tables 4.2.6.8 and 6.1.1.4'
H H 0.0000 0.0000 'International Tables Vol C Tables 4.2.6.8 and 6.1.1.4'
N N 0.0061 0.0033 'International Tables Vol C Tables 4.2.6.8 and 6.1.1.4'
O O 0.0106 0.0060 'International Tables Vol C Tables 4.2.6.8 and 6.1.1.4'

loop_
_geom_angle_atom_site_label_1
_geom_angle_atom_site_label_2
_geom_angle_atom_site_label_3
_geom_angle
C26 O1 C27 117.9(3)
C18 O4 C34 117.0(3)
C24 N1 C4 118.7(3)
C24 N1 C5 120.2(2)
C4 N1 C5 118.7(3)
C10 N2 C11 115.8(3)
C17 N3 C33 118.0(3)
C17 N3 C16 121.0(3)
C33 N3 C16 120.3(3)
C25 C1 C2 120.1(3)
C25 C1 H1 119.9
C2 C1 H1 119.9
C1 C2 C3 119.9(4)
C1 C2 H6 120.0
C3 C2 H6 120.0
C4 C3 C2 120.1(4)
C4 C3 H7 119.9
C2 C3 H7 119.9
C3 C4 C26 119.1(3)
C3 C4 N1 122.1(3)
C26 C4 N1 118.8(3)
C6 C5 C29 120.1(4)
C6 C5 N1 119.3(3)
C29 C5 N1 120.6(3)
C5 C6 C7 119.3(3)
C5 C6 H8 120.3
C7 C6 H8 120.3
C6 C7 C8 121.3(3)
C6 C7 H9 119.3
C8 C7 H9 119.3
C30 C8 C7 118.7(3)
C30 C8 C9 122.3(3)
C7 C8 C9 118.9(3)
O2 C9 C8 120.2(3)
O2 C9 C10 118.6(3)
C8 C9 C10 121.1(3)
N2 C10 C43 124.3(3)
N2 C10 C9 115.6(3)
C43 C10 C9 120.1(3)
N2 C11 C41 123.4(3)
N2 C11 C12 116.7(3)
C41 C11 C12 119.8(3)
O3 C12 C11 117.8(3)
O3 C12 C13 120.1(3)
C11 C12 C13 122.1(3)
C14 C13 C31 118.8(3)
C14 C13 C12 116.6(3)
C31 C13 C12 124.6(3)
C13 C14 C15 120.4(3)
C13 C14 H18 119.8
C15 C14 H18 119.8
C14 C15 C16 120.0(3)
C14 C15 H19 120.0
C16 C15 H19 120.0
C32 C16 C15 120.1(4)
C32 C16 N3 118.5(3)
C15 C16 N3 121.4(3)
C36 C17 N3 121.7(3)
C36 C17 C18 117.8(3)
N3 C17 C18 120.4(3)
C19 C18 O4 115.7(3)
C19 C18 C17 122.7(3)
O4 C18 C17 121.6(3)
C18 C19 C20 119.0(3)
C18 C19 H13 120.5
C20 C19 H13 120.5
C35 C20 C19 119.3(3)
C35 C20 H2 120.3
C19 C20 H2 120.3
C22 C21 C28 118.0(4)
C22 C21 H3 121.0
C28 C21 H3 121.0
C23 C22 C21 121.9(3)
C23 C22 H28 119.1
C21 C22 H28 119.1
C22 C23 C24 120.4(3)
C22 C23 H27 119.8
C24 C23 H27 119.8
C23 C24 N1 122.5(3)
C23 C24 C27 117.0(3)
N1 C24 C27 120.4(3)
C26 C25 C1 120.4(4)
C26 C25 H5 119.8
C1 C25 H5 119.8
O1 C26 C25 117.0(3)
O1 C26 C4 122.6(3)
C25 C26 C4 120.3(3)
C28 C27 O1 116.9(3)
C28 C27 C24 122.4(3)
O1 C27 C24 120.7(3)
C27 C28 C21 120.3(4)
C27 C28 H4 119.9
C21 C28 H4 119.9
C5 C29 C30 120.8(3)
C5 C29 H26 119.6
C30 C29 H26 119.6
C8 C30 C29 119.8(3)
C8 C30 H25 120.1
C29 C30 H25 120.1
C32 C31 C13 120.7(3)
C32 C31 H21 119.7
C13 C31 H21 119.7
C16 C32 C31 119.9(3)
C16 C32 H20 120.1
C31 C32 H20 120.1
C34 C33 C40 119.2(3)
C34 C33 N3 119.8(3)
C40 C33 N3 121.0(3)
C33 C34 C37 122.3(3)
C33 C34 O4 122.7(3)
C37 C34 O4 115.0(3)
C36 C35 C20 121.5(3)
C36 C35 H12 119.3
C20 C35 H12 119.3
C35 C36 C17 119.6(3)
C35 C36 H11 120.2
C17 C36 H11 120.2
C38 C37 C34 118.6(4)
C38 C37 H14 120.7
C34 C37 H14 120.7
C37 C38 C39 120.4(3)
C37 C38 H15 119.8
C39 C38 H15 119.8
C38 C39 C40 120.4(3)
C38 C39 H17 119.8
C40 C39 H17 119.8
C33 C40 C39 119.1(4)
C33 C40 H16 120.5
C39 C40 H16 120.5
C42 C41 C11 119.8(3)
C42 C41 H22 120.1
C11 C41 H22 120.1
C41 C42 C43 117.3(4)
C41 C42 H23 121.4
C43 C42 H23 121.4
C10 C43 C42 119.5(3)
C10 C43 H24 120.3
C42 C43 H24 120.3

loop_
_geom_bond_atom_site_label_1
_geom_bond_atom_site_label_2
_geom_bond_distance
O1 C26 1.385(4)
O1 C27 1.396(4)
O2 C9 1.208(4)
O3 C12 1.240(4)
O4 C18 1.392(4)
O4 C34 1.400(4)
N1 C24 1.403(5)
N1 C4 1.412(4)
N1 C5 1.457(5)
N2 C10 1.331(5)
N2 C11 1.363(4)
N3 C17 1.406(5)
N3 C33 1.419(4)
N3 C16 1.454(5)
C1 C25 1.387(5)
C1 C2 1.388(6)
C1 H1 0.9500
C2 C3 1.404(5)
C2 H6 0.9500
C3 C4 1.396(5)
C3 H7 0.9500
C4 C26 1.406(5)
C5 C6 1.369(5)
C5 C29 1.404(5)
C6 C7 1.401(5)
C6 H8 0.9500
C7 C8 1.419(5)
C7 H9 0.9500
C8 C30 1.379(5)
C8 C9 1.510(5)
C9 C10 1.529(5)
C10 C43 1.399(5)
C11 C41 1.412(5)
C11 C12 1.485(5)
C12 C13 1.509(5)
C13 C14 1.382(5)
C13 C31 1.413(5)
C14 C15 1.396(5)
C14 H18 0.9500
C15 C16 1.399(5)
C15 H19 0.9500
C16 C32 1.376(5)
C17 C36 1.401(5)
C17 C18 1.410(5)
C18 C19 1.368(5)
C19 C20 1.398(5)
C19 H13 0.9500
C20 C35 1.396(6)
C20 H2 0.9500
C21 C22 1.388(6)
C21 C28 1.403(5)
C21 H3 0.9500
C22 C23 1.383(5)
C22 H28 0.9500
C23 C24 1.398(5)
C23 H27 0.9500
C24 C27 1.410(5)
C25 C26 1.387(5)
C25 H5 0.9500
C27 C28 1.362(5)
C28 H4 0.9500
C29 C30 1.407(5)
C29 H26 0.9500
C30 H25 0.9500
C31 C32 1.390(5)
C31 H21 0.9500
C32 H20 0.9500
C33 C34 1.388(5)
C33 C40 1.401(5)
C34 C37 1.390(5)
C35 C36 1.388(5)
C35 H12 0.9500
C36 H11 0.9500
C37 C38 1.390(5)
C37 H14 0.9500
C38 C39 1.395(6)
C38 H15 0.9500
C39 C40 1.411(5)
C39 H17 0.9500
C40 H16 0.9500
C41 C42 1.368(5)
C41 H22 0.9500
C42 C43 1.404(5)
C42 H23 0.9500
C43 H24 0.9500
